data_4501594
loop_
_publ_author_name
'Ma, Lu-Fang'
'Li, Cheng-Peng'
'Wang, Li-Ya'
'Du, Miao'

_publ_section_title
;
 Zn(II) and Cd(II) Coordination Polymers Assembled from a Versatile Tecton
 5-Nitro-1,2,3-benzenetricarboxylic Acid andN,N&#x2032;-Donor Ancillary
 Coligands
;
_journal_issue 6
_journal_name_full 'Crystal Growth &amp; Design'
_journal_page_first 2641
_journal_paper_doi 10.1021/cg100139p
_journal_volume 10
_journal_year 2010
_chemical_formula_sum 'C27 H25 N4 O11 Zn2'
_chemical_formula_weight 712.25
_chemical_name_systematic
;

 ?

;
_space_group_IT_number 60
_symmetry_cell_setting orthorhombic
_symmetry_space_group_name_Hall '-P 2n 2ab'
_symmetry_space_group_name_H-M 'P b c n'
_atom_sites_solution_hydrogens geom
_atom_sites_solution_primary direct
_atom_sites_solution_secondary difmap
_audit_creation_method SHELXL-97
_cell_angle_alpha 90.00
_cell_angle_beta 90.00
_cell_angle_gamma 90.00
_cell_formula_units_Z 8
_cell_length_a 18.543(3)
_cell_length_b 11.3866(16)
_cell_length_c 26.959(4)
_cell_measurement_reflns_used 9921
_cell_measurement_temperature 296(2)
_cell_measurement_theta_max 27.82
_cell_measurement_theta_min 2.59
_cell_volume 5692.2(15)
_computing_cell_refinement 'Bruker SMART'
_computing_data_collection 'Bruker SMART'
_computing_data_reduction 'Bruker SAINT'
_computing_molecular_graphics 'Bruker SHELXTL'
_computing_publication_material 'Bruker SHELXTL'
_computing_structure_refinement 'SHELXL-97 (Sheldrick, 1997)'
_computing_structure_solution 'SHELXS-97 (Sheldrick, 1990)'
_diffrn_ambient_temperature 296(2)
_diffrn_measured_fraction_theta_full 0.999
_diffrn_measured_fraction_theta_max 0.999
_diffrn_measurement_device_type 'CCD area detector'
_diffrn_measurement_method 'phi and omega scans'
_diffrn_radiation_monochromator graphite
_diffrn_radiation_source 'fine-focus sealed tube'
_diffrn_radiation_type MoK\a
_diffrn_radiation_wavelength 0.71073
_diffrn_reflns_av_R_equivalents 0.0509
_diffrn_reflns_av_sigmaI/netI 0.0349
_diffrn_reflns_limit_h_max 22
_diffrn_reflns_limit_h_min -22
_diffrn_reflns_limit_k_max 13
_diffrn_reflns_limit_k_min -13
_diffrn_reflns_limit_l_max 32
_diffrn_reflns_limit_l_min -31
_diffrn_reflns_number 35158
_diffrn_reflns_theta_full 25.50
_diffrn_reflns_theta_max 25.50
_diffrn_reflns_theta_min 2.59
_diffrn_standards_decay_% 0
_diffrn_standards_interval_count 0
_diffrn_standards_interval_time 0
_diffrn_standards_number 0
_exptl_absorpt_coefficient_mu 1.754
_exptl_absorpt_correction_T_max 0.6257
_exptl_absorpt_correction_T_min 0.5383
_exptl_absorpt_correction_type multi-scan
_exptl_absorpt_process_details sadabs
_exptl_crystal_colour colourless
_exptl_crystal_density_diffrn 1.662
_exptl_crystal_density_method 'not measured'
_exptl_crystal_description block
_exptl_crystal_F_000 2904
_exptl_crystal_size_max 0.40
_exptl_crystal_size_mid 0.31
_exptl_crystal_size_min 0.30
_refine_diff_density_max 2.116
_refine_diff_density_min -2.608
_refine_diff_density_rms 0.121
_refine_ls_extinction_method none
_refine_ls_goodness_of_fit_ref 1.064
_refine_ls_hydrogen_treatment constr
_refine_ls_matrix_type full
_refine_ls_number_parameters 397
_refine_ls_number_reflns 5304
_refine_ls_number_restraints 47
_refine_ls_restrained_S_all 1.072
_refine_ls_R_factor_all 0.0759
_refine_ls_R_factor_gt 0.0588
_refine_ls_shift/su_max 0.001
_refine_ls_shift/su_mean 0.000
_refine_ls_structure_factor_coef Fsqd
_refine_ls_weighting_details 'calc w=1/[\s^2^(Fo^2^)+(0.1881P)^2^+13.5823P] where P=(Fo^2^+2Fc^2^)/3'
_refine_ls_weighting_scheme calc
_refine_ls_wR_factor_gt 0.2256
_refine_ls_wR_factor_ref 0.2536
_reflns_number_gt 4250
_reflns_number_total 5304
_reflns_threshold_expression >2sigma(I)
_cod_data_source_file cg100139p_si_005.cif
_cod_data_source_block a
_cod_depositor_comments
;
The following automatic conversions were performed:

'_symmetry_cell_setting' value 'Orthorhombic' changed to
'orthorhombic' according to
/home/saulius/struct/CIF-dictionaries/cif_core.dic dictionary named
'cif_core.dic' version 2.4.2 from 2011-04-26.

Automatic conversion script
Id: cif_fix_values 1715 2011-07-08 13:25:40Z adriana 
;
_cod_original_cell_volume 5692.3(14)
_cod_original_sg_symbol_H-M Pbcn
_cod_database_code 4501594

loop_
_symmetry_equiv_pos_as_xyz
'x, y, z'
'-x+1/2, -y+1/2, z+1/2'
'-x, y, -z+1/2'
'x+1/2, -y+1/2, -z'
'-x, -y, -z'
'x-1/2, y-1/2, -z-1/2'
'x, -y, z-1/2'
'-x-1/2, y-1/2, z'

loop_
_atom_site_label
_atom_site_type_symbol
_atom_site_fract_x
_atom_site_fract_y
_atom_site_fract_z
_atom_site_U_iso_or_equiv
_atom_site_adp_type
_atom_site_occupancy
_atom_site_symmetry_multiplicity
_atom_site_calc_flag
_atom_site_refinement_flags
Zn1 Zn 0.87545(4) -0.12610(6) 0.51378(3) 0.0207(3) Uani 1 1 d .
Zn2 Zn 0.72606(3) 0.03569(6) 0.50169(2) 0.0201(3) Uani 1 1 d .
O1 O 0.9022(3) 0.0521(4) 0.50567(19) 0.0326(11) Uani 1 1 d .
O2 O 0.8040(2) 0.1656(4) 0.50290(17) 0.0277(10) Uani 1 1 d .
O3 O 0.9652(3) 0.2502(5) 0.57763(18) 0.0375(12) Uani 1 1 d .
O4 O 1.0597(2) 0.1634(4) 0.54335(16) 0.0260(9) Uani 1 1 d .
O5 O 1.1441(2) 0.3157(4) 0.48441(18) 0.0281(10) Uani 1 1 d .
O6 O 1.1108(2) 0.4972(4) 0.49338(17) 0.0277(10) Uani 1 1 d .
O7 O 0.9510(3) 0.4762(6) 0.3314(2) 0.068(2) Uani 1 1 d .
O8 O 0.8647(4) 0.3498(6) 0.3315(2) 0.067(2) Uani 1 1 d .
O9 O 0.7761(2) -0.1124(4) 0.49523(18) 0.0260(10) Uani 1 1 d .
H9D H 0.7551 -0.1766 0.4929 0.039 Uiso 1 1 d R
O10 O 0.9037(5) 0.1703(9) 0.7510(4) 0.110(3) Uani 1 1 d .
H1W H 0.8645 0.2044 0.7483 0.166 Uiso 1 1 d R
H2W H 0.9230 0.1833 0.7782 0.166 Uiso 1 1 d R
O11 O 1.0040(5) 0.2627(7) 0.6736(3) 0.087(2) Uani 1 1 d .
H3W H 0.9924 0.2479 0.6444 0.131 Uiso 1 1 d R
H4W H 0.9693 0.2520 0.6926 0.131 Uiso 1 1 d R
N1 N 0.7272(3) 0.0652(5) 0.4219(2) 0.0289(12) Uani 1 1 d .
N2 N 0.7274(3) -0.0183(5) 0.0829(2) 0.0269(12) Uani 1 1 d .
N3 N 0.9101(4) -0.1280(6) 0.5867(2) 0.0497(9) Uani 1 1 d DU
N4 N 0.9154(3) 0.3995(6) 0.3517(2) 0.0407(15) Uani 1 1 d .
C1 C 0.6899(4) 0.1469(6) 0.3976(3) 0.0365(16) Uani 1 1 d .
H1 H 0.6574 0.1930 0.4153 0.044 Uiso 1 1 calc R
C2 C 0.6971(5) 0.1662(7) 0.3475(3) 0.0449(18) Uani 1 1 d .
H2 H 0.6692 0.2233 0.3321 0.054 Uiso 1 1 calc R
C3 C 0.7453(4) 0.1015(7) 0.3202(3) 0.0392(17) Uani 1 1 d .
C4 C 0.7861(4) 0.0209(7) 0.3457(3) 0.0436(18) Uani 1 1 d .
H4 H 0.8211 -0.0225 0.3290 0.052 Uiso 1 1 calc R
C5 C 0.7758(4) 0.0042(7) 0.3951(3) 0.0424(18) Uani 1 1 d .
H5 H 0.8036 -0.0521 0.4113 0.051 Uiso 1 1 calc R
C6 C 0.7490(5) 0.1111(8) 0.2643(3) 0.051(2) Uani 1 1 d .
H6A H 0.7271 0.1844 0.2538 0.062 Uiso 1 1 calc R
H6B H 0.7989 0.1113 0.2537 0.062 Uiso 1 1 calc R
C7 C 0.7101(8) 0.0098(10) 0.2406(3) 0.082(4) Uani 1 1 d .
H7A H 0.7283 -0.0628 0.2547 0.098 Uiso 1 1 calc R
H7B H 0.6593 0.0152 0.2488 0.098 Uiso 1 1 calc R
C8 C 0.6829(4) 0.0609(6) 0.1039(3) 0.0377(16) Uani 1 1 d .
H8A H 0.6555 0.1092 0.0834 0.045 Uiso 1 1 calc R
C9 C 0.6765(5) 0.0729(8) 0.1541(3) 0.051(2) Uani 1 1 d .
H9 H 0.6442 0.1272 0.1671 0.061 Uiso 1 1 calc R
C10 C 0.7178(5) 0.0047(9) 0.1855(3) 0.052(2) Uani 1 1 d .
C11 C 0.7672(5) -0.0718(8) 0.1635(3) 0.054(2) Uani 1 1 d .
H11 H 0.7980 -0.1167 0.1830 0.064 Uiso 1 1 calc R
C12 C 0.7696(4) -0.0800(7) 0.1130(3) 0.0370(16) Uani 1 1 d .
H12 H 0.8026 -0.1317 0.0989 0.044 Uiso 1 1 calc R
C13 C 0.9643(4) -0.0598(7) 0.6026(3) 0.0516(9) Uani 1 1 d DU
H13 H 0.9881 -0.0121 0.5799 0.062 Uiso 1 1 calc R
C14 C 0.9861(4) -0.0583(7) 0.6522(3) 0.0542(9) Uani 1 1 d DU
H14 H 1.0235 -0.0094 0.6623 0.065 Uiso 1 1 calc R
C15 C 0.9502(4) -0.1330(7) 0.6877(3) 0.0557(9) Uani 1 1 d DU
C16 C 0.8967(4) -0.2023(7) 0.6689(3) 0.0536(9) Uani 1 1 d DU
H16 H 0.8723 -0.2541 0.6897 0.064 Uiso 1 1 calc R
C17 C 0.8787(4) -0.1963(7) 0.6204(3) 0.0512(9) Uani 1 1 d DU
H17 H 0.8412 -0.2441 0.6096 0.061 Uiso 1 1 calc R
C18 C 0.9669(5) -0.1393(8) 0.7414(3) 0.0583(10) Uani 1 1 d DU
H18A H 0.9423 -0.0737 0.7570 0.070 Uiso 1 1 calc R
H18B H 0.9440 -0.2101 0.7538 0.070 Uiso 1 1 calc R
C19 C 0.8701(3) 0.1452(5) 0.4960(2) 0.0186(12) Uani 1 1 d .
C20 C 0.9143(3) 0.2404(5) 0.4716(2) 0.0202(12) Uani 1 1 d .
C21 C 0.9807(3) 0.2749(5) 0.4915(2) 0.0194(12) Uani 1 1 d .
C22 C 1.0221(3) 0.3573(5) 0.4669(2) 0.0215(12) Uani 1 1 d .
C23 C 0.9984(3) 0.4046(5) 0.4223(2) 0.0254(13) Uani 1 1 d .
H23 H 1.0246 0.4634 0.4065 0.030 Uiso 1 1 calc R
C24 C 0.9356(3) 0.3629(6) 0.4020(2) 0.0283(14) Uani 1 1 d .
C25 C 0.8911(3) 0.2830(5) 0.4265(2) 0.0250(13) Uani 1 1 d .
H25 H 0.8474 0.2594 0.4129 0.030 Uiso 1 1 calc R
C26 C 1.0029(3) 0.2258(5) 0.5415(2) 0.0227(13) Uani 1 1 d .
C27 C 1.0960(3) 0.3932(5) 0.4836(2) 0.0174(11) Uani 1 1 d .

loop_
_atom_site_aniso_label
_atom_site_aniso_U_11
_atom_site_aniso_U_22
_atom_site_aniso_U_33
_atom_site_aniso_U_23
_atom_site_aniso_U_13
_atom_site_aniso_U_12
Zn1 0.0176(4) 0.0245(4) 0.0200(4) 0.0015(3) -0.0024(3) 0.0023(3)
Zn2 0.0156(4) 0.0257(4) 0.0191(4) 0.0016(3) 0.0006(2) 0.0021(2)
O1 0.019(2) 0.026(2) 0.053(3) 0.010(2) -0.001(2) 0.0021(18)
O2 0.017(2) 0.027(2) 0.038(3) 0.0040(19) 0.0043(18) 0.0004(19)
O3 0.033(2) 0.055(3) 0.024(3) 0.002(2) 0.008(2) 0.012(2)
O4 0.022(2) 0.035(2) 0.021(2) 0.0050(18) -0.0016(17) 0.0025(18)
O5 0.016(2) 0.025(2) 0.044(3) 0.0005(19) -0.0070(18) 0.0015(18)
O6 0.021(2) 0.026(2) 0.036(3) -0.0082(19) 0.0040(18) -0.0020(19)
O7 0.064(4) 0.093(5) 0.048(4) 0.040(4) -0.016(3) -0.030(4)
O8 0.068(4) 0.087(5) 0.046(4) 0.023(3) -0.031(3) -0.028(4)
O9 0.020(2) 0.020(2) 0.038(3) -0.0038(18) -0.0024(18) 0.0010(16)
O10 0.077(6) 0.134(8) 0.120(9) -0.039(7) 0.000(5) 0.000(6)
O11 0.122(7) 0.104(6) 0.037(4) 0.003(4) -0.010(4) -0.007(5)
N1 0.034(3) 0.032(3) 0.020(3) -0.003(2) -0.003(2) 0.003(2)
N2 0.025(3) 0.033(3) 0.023(3) -0.004(2) -0.001(2) -0.004(2)
N3 0.058(2) 0.060(2) 0.0304(18) 0.0025(15) -0.0102(16) -0.0067(16)
N4 0.039(3) 0.052(4) 0.031(3) 0.017(3) -0.007(3) -0.004(3)
C1 0.045(4) 0.032(3) 0.032(4) 0.000(3) 0.002(3) 0.013(3)
C2 0.058(5) 0.047(4) 0.029(4) 0.007(3) -0.003(4) 0.014(4)
C3 0.046(4) 0.048(4) 0.023(4) 0.000(3) 0.002(3) -0.004(3)
C4 0.048(4) 0.051(5) 0.032(4) -0.003(3) 0.005(3) 0.014(4)
C5 0.047(4) 0.052(4) 0.028(4) -0.003(4) 0.001(3) 0.020(4)
C6 0.071(6) 0.058(5) 0.025(4) 0.002(3) 0.000(4) -0.022(4)
C7 0.128(10) 0.097(8) 0.020(4) -0.006(5) 0.020(5) -0.041(7)
C8 0.039(4) 0.041(4) 0.033(4) -0.009(3) 0.000(3) 0.002(3)
C9 0.060(5) 0.053(5) 0.038(5) -0.016(4) 0.013(4) -0.008(4)
C10 0.069(5) 0.064(5) 0.023(4) -0.003(4) 0.000(4) -0.023(5)
C11 0.074(6) 0.048(5) 0.039(5) 0.009(4) -0.015(4) -0.014(4)
C12 0.038(4) 0.043(4) 0.030(4) 0.006(3) -0.005(3) 0.002(3)
C13 0.060(2) 0.062(2) 0.0324(18) 0.0025(15) -0.0112(16) -0.0076(17)
C14 0.063(2) 0.065(2) 0.0350(18) 0.0024(15) -0.0116(16) -0.0077(17)
C15 0.064(2) 0.067(2) 0.0359(18) 0.0030(15) -0.0105(16) -0.0070(16)
C16 0.063(2) 0.064(2) 0.0337(18) 0.0032(15) -0.0091(16) -0.0068(17)
C17 0.060(2) 0.062(2) 0.0315(18) 0.0028(15) -0.0090(16) -0.0068(17)
C18 0.067(2) 0.070(2) 0.039(2) 0.0029(17) -0.0103(18) -0.0069(19)
C19 0.015(3) 0.024(3) 0.017(3) -0.001(2) 0.001(2) -0.001(2)
C20 0.014(3) 0.022(3) 0.024(3) -0.001(2) 0.001(2) 0.002(2)
C21 0.013(3) 0.021(3) 0.024(3) -0.001(2) 0.000(2) 0.005(2)
C22 0.019(3) 0.026(3) 0.020(3) 0.002(2) 0.003(2) 0.000(2)
C23 0.016(3) 0.027(3) 0.033(4) 0.011(3) -0.001(2) 0.003(2)
C24 0.024(3) 0.039(4) 0.022(3) 0.006(3) -0.004(3) 0.003(3)
C25 0.015(3) 0.028(3) 0.032(4) 0.003(3) -0.004(2) -0.002(2)
C26 0.019(3) 0.026(3) 0.023(3) 0.001(2) 0.001(2) 0.002(2)
C27 0.021(3) 0.020(3) 0.012(3) 0.002(2) 0.000(2) -0.001(2)

loop_
_atom_type_symbol
_atom_type_description
_atom_type_scat_dispersion_real
_atom_type_scat_dispersion_imag
_atom_type_scat_source
C C 0.0033 0.0016 'International Tables Vol C Tables 4.2.6.8 and 6.1.1.4'
H H 0.0000 0.0000 'International Tables Vol C Tables 4.2.6.8 and 6.1.1.4'
N N 0.0061 0.0033 'International Tables Vol C Tables 4.2.6.8 and 6.1.1.4'
O O 0.0106 0.0060 'International Tables Vol C Tables 4.2.6.8 and 6.1.1.4'
Zn Zn 0.2839 1.4301 'International Tables Vol C Tables 4.2.6.8 and 6.1.1.4'

loop_
_geom_angle_atom_site_label_1
_geom_angle_atom_site_label_2
_geom_angle_atom_site_label_3
_geom_angle
_geom_angle_site_symmetry_1
_geom_angle_site_symmetry_3
O9 Zn1 O4 113.25(18) . 5_756
O9 Zn1 N3 123.2(2) . .
O4 Zn1 N3 122.9(2) 5_756 .
O9 Zn1 O1 96.9(2) . .
O4 Zn1 O1 89.04(19) 5_756 .
N3 Zn1 O1 92.1(2) . .
O9 Zn1 O5 85.81(18) . 5_756
O4 Zn1 O5 84.67(18) 5_756 5_756
N3 Zn1 O5 91.1(2) . 5_756
O1 Zn1 O5 173.71(19) . 5_756
O9 Zn2 O2 106.87(18) . .
O9 Zn2 O6 109.09(18) . 4_456
O2 Zn2 O6 144.01(18) . 4_456
O9 Zn2 N1 92.3(2) . .
O2 Zn2 N1 84.2(2) . .
O6 Zn2 N1 95.55(19) 4_456 .
O9 Zn2 N2 90.3(2) . 7_556
O2 Zn2 N2 92.35(19) . 7_556
O6 Zn2 N2 86.24(18) 4_456 7_556
N1 Zn2 N2 176.1(2) . 7_556
O9 Zn2 O5 166.34(17) . 4_456
O2 Zn2 O5 86.16(17) . 4_456
O6 Zn2 O5 57.88(17) 4_456 4_456
N1 Zn2 O5 93.10(19) . 4_456
N2 Zn2 O5 84.94(18) 7_556 4_456
O9 Zn2 C27 137.56(19) . 4_456
O2 Zn2 C27 115.28(18) . 4_456
O6 Zn2 C27 28.82(18) 4_456 4_456
N1 Zn2 C27 96.47(18) . 4_456
N2 Zn2 C27 83.44(17) 7_556 4_456
O5 Zn2 C27 29.14(17) 4_456 4_456
C19 O1 Zn1 137.1(4) . .
C19 O2 Zn2 123.0(4) . .
C26 O3 O11 128.4(5) . .
C26 O4 Zn1 125.9(4) . 5_756
C27 O5 Zn1 125.2(4) . 5_756
C27 O5 Zn2 87.4(3) . 4_556
Zn1 O5 Zn2 146.0(2) 5_756 4_556
C27 O6 Zn2 93.8(4) . 4_556
Zn1 O9 Zn2 120.6(2) . .
Zn1 O9 H9D 113.5 . .
Zn2 O9 H9D 123.4 . .
O11 O10 H1W 108.7 . .
O11 O10 H2W 106.6 . .
H1W O10 H2W 111.8 . .
O3 O11 O10 119.1(4) . .
O3 O11 H3W 8.6 . .
O10 O11 H3W 115.3 . .
O3 O11 H4W 112.1 . .
O10 O11 H4W 15.5 . .
H3W O11 H4W 110.6 . .
C1 N1 C5 116.4(6) . .
C1 N1 Zn2 126.0(5) . .
C5 N1 Zn2 117.1(5) . .
C12 N2 C8 117.2(6) . .
C12 N2 Zn2 124.6(5) . 7
C8 N2 Zn2 118.2(5) . 7
C17 N3 C13 116.7(7) . .
C17 N3 Zn1 121.3(6) . .
C13 N3 Zn1 122.0(6) . .
O7 N4 O8 123.1(6) . .
O7 N4 C24 118.4(6) . .
O8 N4 C24 118.5(6) . .
N1 C1 C2 122.9(7) . .
N1 C1 H1 118.5 . .
C2 C1 H1 118.5 . .
C1 C2 C3 120.4(7) . .
C1 C2 H2 119.8 . .
C3 C2 H2 119.8 . .
C4 C3 C2 116.6(7) . .
C4 C3 C6 121.5(7) . .
C2 C3 C6 121.7(8) . .
C5 C4 C3 120.4(7) . .
C5 C4 H4 119.8 . .
C3 C4 H4 119.8 . .
N1 C5 C4 123.2(7) . .
N1 C5 H5 118.4 . .
C4 C5 H5 118.4 . .
C7 C6 C3 110.3(7) . .
C7 C6 H6A 109.6 . .
C3 C6 H6A 109.6 . .
C7 C6 H6B 109.6 . .
C3 C6 H6B 109.6 . .
H6A C6 H6B 108.1 . .
C10 C7 C6 114.0(8) . .
C10 C7 H7A 108.7 . .
C6 C7 H7A 108.7 . .
C10 C7 H7B 108.7 . .
C6 C7 H7B 108.7 . .
H7A C7 H7B 107.6 . .
N2 C8 C9 122.5(8) . .
N2 C8 H8A 118.8 . .
C9 C8 H8A 118.8 . .
C8 C9 C10 120.2(8) . .
C8 C9 H9 119.9 . .
C10 C9 H9 119.9 . .
C9 C10 C11 117.0(8) . .
C9 C10 C7 122.3(10) . .
C11 C10 C7 120.6(10) . .
C12 C11 C10 119.2(8) . .
C12 C11 H11 120.4 . .
C10 C11 H11 120.4 . .
N2 C12 C11 123.7(8) . .
N2 C12 H12 118.2 . .
C11 C12 H12 118.2 . .
N3 C13 C14 122.0(8) . .
N3 C13 H13 119.0 . .
C14 C13 H13 119.0 . .
C13 C14 C15 119.6(8) . .
C13 C14 H14 120.2 . .
C15 C14 H14 120.2 . .
C16 C15 C14 115.4(7) . .
C16 C15 C18 119.1(8) . .
C14 C15 C18 125.5(8) . .
C17 C16 C15 120.6(9) . .
C17 C16 H16 119.7 . .
C15 C16 H16 119.7 . .
N3 C17 C16 125.6(8) . .
N3 C17 H17 117.2 . .
C16 C17 H17 117.2 . .
C18 C18 C15 122.7(10) 3_756 .
C18 C18 H18A 106.7 3_756 .
C15 C18 H18A 106.7 . .
C18 C18 H18B 106.7 3_756 .
C15 C18 H18B 106.7 . .
H18A C18 H18B 106.6 . .
O1 C19 O2 126.2(6) . .
O1 C19 C20 116.4(5) . .
O2 C19 C20 117.3(5) . .
C25 C20 C21 120.9(5) . .
C25 C20 C19 117.9(5) . .
C21 C20 C19 120.8(5) . .
C22 C21 C20 119.7(6) . .
C22 C21 C26 121.7(5) . .
C20 C21 C26 118.5(5) . .
C21 C22 C23 120.2(6) . .
C21 C22 C27 123.3(5) . .
C23 C22 C27 116.3(5) . .
C24 C23 C22 118.7(6) . .
C24 C23 H23 120.7 . .
C22 C23 H23 120.7 . .
C23 C24 C25 122.7(6) . .
C23 C24 N4 119.2(6) . .
C25 C24 N4 118.1(6) . .
C20 C25 C24 117.6(5) . .
C20 C25 H25 121.2 . .
C24 C25 H25 121.2 . .
O3 C26 O4 124.5(6) . .
O3 C26 C21 117.8(5) . .
O4 C26 C21 117.8(5) . .
O6 C27 O5 120.6(6) . .
O6 C27 C22 121.7(5) . .
O5 C27 C22 117.6(5) . .
O6 C27 Zn2 57.4(3) . 4_556
O5 C27 Zn2 63.4(3) . 4_556
C22 C27 Zn2 171.2(4) . 4_556

loop_
_geom_bond_atom_site_label_1
_geom_bond_atom_site_label_2
_geom_bond_distance
_geom_bond_site_symmetry_2
Zn1 O9 1.916(4) .
Zn1 O4 2.000(4) 5_756
Zn1 N3 2.069(7) .
Zn1 O1 2.100(5) .
Zn1 O5 2.189(4) 5_756
Zn2 O9 1.932(5) .
Zn2 O2 2.068(5) .
Zn2 O6 2.174(5) 4_456
Zn2 N1 2.178(6) .
Zn2 N2 2.197(6) 7_556
Zn2 O5 2.305(4) 4_456
Zn2 C27 2.575(6) 4_456
O1 C19 1.243(8) .
O2 C19 1.261(7) .
O3 C26 1.230(8) .
O3 O11 2.690(9) .
O4 C26 1.272(7) .
O4 Zn1 2.000(4) 5_756
O5 C27 1.255(8) .
O5 Zn1 2.189(4) 5_756
O5 Zn2 2.305(4) 4_556
O6 C27 1.244(7) .
O6 Zn2 2.174(5) 4_556
O7 N4 1.224(8) .
O8 N4 1.224(8) .
O9 H9D 0.8303 .
O10 O11 2.987(13) .
O10 H1W 0.8277 .
O10 H2W 0.8283 .
O11 H3W 0.8338 .
O11 H4W 0.8327 .
N1 C1 1.333(9) .
N1 C5 1.346(9) .
N2 C12 1.329(9) .
N2 C8 1.347(9) .
N2 Zn2 2.197(6) 7
N3 C17 1.329(11) .
N3 C13 1.340(11) .
N4 C24 1.469(9) .
C1 C2 1.373(11) .
C1 H1 0.9300 .
C2 C3 1.374(11) .
C2 H2 0.9300 .
C3 C4 1.374(11) .
C3 C6 1.512(10) .
C4 C5 1.361(11) .
C4 H4 0.9300 .
C5 H5 0.9300 .
C6 C7 1.502(13) .
C6 H6A 0.9700 .
C6 H6B 0.9700 .
C7 C10 1.495(11) .
C7 H7A 0.9700 .
C7 H7B 0.9700 .
C8 C9 1.365(11) .
C8 H8A 0.9300 .
C9 C10 1.381(13) .
C9 H9 0.9300 .
C10 C11 1.396(13) .
C11 C12 1.364(12) .
C11 H11 0.9300 .
C12 H12 0.9300 .
C13 C14 1.397(12) .
C13 H13 0.9300 .
C14 C15 1.445(12) .
C14 H14 0.9300 .
C15 C16 1.365(12) .
C15 C18 1.481(5) .
C16 C17 1.353(11) .
C16 H16 0.9300 .
C17 H17 0.9300 .
C18 C18 1.313(17) 3_756
C18 H18A 0.9700 .
C18 H18B 0.9700 .
C19 C20 1.510(8) .
C20 C25 1.379(9) .
C20 C21 1.398(8) .
C21 C22 1.382(8) .
C21 C26 1.515(8) .
C22 C23 1.390(9) .
C22 C27 1.500(8) .
C23 C24 1.370(9) .
C23 H23 0.9300 .
C24 C25 1.394(9) .
C25 H25 0.9300 .
C27 Zn2 2.575(6) 4_556

loop_
_geom_hbond_atom_site_label_D
_geom_hbond_atom_site_label_H
_geom_hbond_atom_site_label_A
_geom_hbond_distance_DH
_geom_hbond_distance_HA
_geom_hbond_distance_DA
_geom_hbond_angle_DHA
_geom_hbond_site_symmetry_A
O11 H4W O10 0.83 2.20 2.987(13) 158.7 .
O11 H3W O3 0.83 1.87 2.690(9) 167.5 .
O10 H2W O11 0.83 2.08 2.857(12) 155.5 3_756
O9 H9D O2 0.83 2.12 2.939(6) 167.8 8_755

loop_
_geom_torsion_atom_site_label_1
_geom_torsion_atom_site_label_2
_geom_torsion_atom_site_label_3
_geom_torsion_atom_site_label_4
_geom_torsion
_geom_torsion_site_symmetry_1
_geom_torsion_site_symmetry_4
O9 Zn1 O1 C19 4.8(7) . .
O4 Zn1 O1 C19 118.1(7) 5_756 .
N3 Zn1 O1 C19 -119.1(7) . .
O5 Zn1 O1 C19 120.4(15) 5_756 .
O9 Zn2 O2 C19 5.6(5) . .
O6 Zn2 O2 C19 -176.5(4) 4_456 .
N1 Zn2 O2 C19 -85.1(5) . .
N2 Zn2 O2 C19 96.6(5) 7_556 .
O5 Zn2 O2 C19 -178.6(5) 4_456 .
C27 Zn2 O2 C19 -179.5(5) 4_456 .
O4 Zn1 O9 Zn2 -115.7(3) 5_756 .
N3 Zn1 O9 Zn2 73.4(4) . .
O1 Zn1 O9 Zn2 -23.7(3) . .
O5 Zn1 O9 Zn2 162.0(3) 5_756 .
O2 Zn2 O9 Zn1 21.6(3) . .
O6 Zn2 O9 Zn1 -157.1(2) 4_456 .
N1 Zn2 O9 Zn1 106.2(3) . .
N2 Zn2 O9 Zn1 -71.0(3) 7_556 .
O5 Zn2 O9 Zn1 -140.4(7) 4_456 .
C27 Zn2 O9 Zn1 -151.6(2) 4_456 .
C26 O3 O11 O10 -140.0(6) . .
O9 Zn2 N1 C1 168.2(6) . .
O2 Zn2 N1 C1 -85.1(6) . .
O6 Zn2 N1 C1 58.8(6) 4_456 .
N2 Zn2 N1 C1 -59(3) 7_556 .
O5 Zn2 N1 C1 0.7(6) 4_456 .
C27 Zn2 N1 C1 29.8(6) 4_456 .
O9 Zn2 N1 C5 -19.6(6) . .
O2 Zn2 N1 C5 87.2(5) . .
O6 Zn2 N1 C5 -129.0(5) 4_456 .
N2 Zn2 N1 C5 114(3) 7_556 .
O5 Zn2 N1 C5 173.0(5) 4_456 .
C27 Zn2 N1 C5 -158.0(5) 4_456 .
O9 Zn1 N3 C17 47.9(5) . .
O4 Zn1 N3 C17 -122.2(5) 5_756 .
O1 Zn1 N3 C17 147.6(5) . .
O5 Zn1 N3 C17 -37.9(5) 5_756 .
O9 Zn1 N3 C13 -131.2(4) . .
O4 Zn1 N3 C13 58.7(5) 5_756 .
O1 Zn1 N3 C13 -31.5(4) . .
O5 Zn1 N3 C13 143.1(4) 5_756 .
C5 N1 C1 C2 2.9(11) . .
Zn2 N1 C1 C2 175.1(6) . .
N1 C1 C2 C3 -1.2(13) . .
C1 C2 C3 C4 -1.7(12) . .
C1 C2 C3 C6 173.3(8) . .
C2 C3 C4 C5 2.9(13) . .
C6 C3 C4 C5 -172.1(8) . .
C1 N1 C5 C4 -1.7(12) . .
Zn2 N1 C5 C4 -174.7(7) . .
C3 C4 C5 N1 -1.2(13) . .
C4 C3 C6 C7 74.3(12) . .
C2 C3 C6 C7 -100.5(11) . .
C3 C6 C7 C10 -173.5(10) . .
C12 N2 C8 C9 -4.7(10) . .
Zn2 N2 C8 C9 175.7(6) 7 .
N2 C8 C9 C10 1.7(12) . .
C8 C9 C10 C11 2.4(12) . .
C8 C9 C10 C7 -176.7(8) . .
C6 C7 C10 C9 -80.8(14) . .
C6 C7 C10 C11 100.0(12) . .
C9 C10 C11 C12 -3.4(12) . .
C7 C10 C11 C12 175.8(8) . .
C8 N2 C12 C11 3.7(11) . .
Zn2 N2 C12 C11 -176.8(6) 7 .
C10 C11 C12 N2 0.3(12) . .
C17 N3 C13 C14 -1.3(5) . .
Zn1 N3 C13 C14 177.8(4) . .
N3 C13 C14 C15 0.8(3) . .
C13 C14 C15 C16 0.8(3) . .
C13 C14 C15 C18 -179.2(3) . .
C14 C15 C16 C17 -1.8(6) . .
C18 C15 C16 C17 178.2(4) . .
C13 N3 C17 C16 0.2(8) . .
Zn1 N3 C17 C16 -178.9(5) . .
C15 C16 C17 N3 1.4(8) . .
C16 C15 C18 C18 138.2(4) . 3_756
C14 C15 C18 C18 -41.8(4) . 3_756
Zn1 O1 C19 O2 24.3(11) . .
Zn1 O1 C19 C20 -152.8(5) . .
Zn2 O2 C19 O1 -28.4(9) . .
Zn2 O2 C19 C20 148.6(4) . .
O1 C19 C20 C25 122.6(6) . .
O2 C19 C20 C25 -54.8(8) . .
O1 C19 C20 C21 -50.5(8) . .
O2 C19 C20 C21 132.1(6) . .
C25 C20 C21 C22 3.3(9) . .
C19 C20 C21 C22 176.2(5) . .
C25 C20 C21 C26 179.5(5) . .
C19 C20 C21 C26 -7.6(8) . .
C20 C21 C22 C23 -0.9(9) . .
C26 C21 C22 C23 -176.9(5) . .
C20 C21 C22 C27 -175.6(5) . .
C26 C21 C22 C27 8.3(9) . .
C21 C22 C23 C24 -3.7(9) . .
C27 C22 C23 C24 171.4(5) . .
C22 C23 C24 C25 6.2(10) . .
C22 C23 C24 N4 -171.3(6) . .
O7 N4 C24 C23 -8.0(11) . .
O8 N4 C24 C23 170.3(7) . .
O7 N4 C24 C25 174.5(7) . .
O8 N4 C24 C25 -7.2(10) . .
C21 C20 C25 C24 -1.1(9) . .
C19 C20 C25 C24 -174.2(6) . .
C23 C24 C25 C20 -3.7(10) . .
N4 C24 C25 C20 173.7(6) . .
O11 O3 C26 O4 25.7(9) . .
O11 O3 C26 C21 -153.2(5) . .
Zn1 O4 C26 O3 -177.6(5) 5_756 .
Zn1 O4 C26 C21 1.3(7) 5_756 .
C22 C21 C26 O3 113.2(7) . .
C20 C21 C26 O3 -62.9(8) . .
C22 C21 C26 O4 -65.9(8) . .
C20 C21 C26 O4 118.0(6) . .
Zn2 O6 C27 O5 5.7(6) 4_556 .
Zn2 O6 C27 C22 -169.6(5) 4_556 .
Zn1 O5 C27 O6 164.3(4) 5_756 .
Zn2 O5 C27 O6 -5.4(6) 4_556 .
Zn1 O5 C27 C22 -20.1(7) 5_756 .
Zn2 O5 C27 C22 170.2(5) 4_556 .
Zn1 O5 C27 Zn2 169.7(5) 5_756 4_556
C21 C22 C27 O6 -122.3(6) . .
C23 C22 C27 O6 62.8(8) . .
C21 C22 C27 O5 62.2(8) . .
C23 C22 C27 O5 -112.7(6) . .
C21 C22 C27 Zn2 157(2) . 4_556
C23 C22 C27 Zn2 -18(3) . 4_556
